data_4515262
loop_
_publ_author_name
'Song, Xueling'
'Peng, Chengdong'
'Fei, Honghan'

_publ_section_title
;
 Enhanced Electrocatalytic Oxygen Evolution by Exfoliation of a
 Metal--Organic Framework Containing Cationic One-Dimensional [Co4(OH)2]6+
 Chains
;
_journal_issue 6
_journal_name_full 'ACS Applied Energy Materials'
_journal_page_first 2446
_journal_paper_doi 10.1021/acsaem.8b00659
_journal_volume 1
_journal_year 2018
_chemical_formula_sum 'C15 H20 Co4 O14'
_chemical_formula_weight 660.03
_space_group_crystal_system triclinic
_space_group_IT_number 2
_space_group_name_Hall '-P 1'
_space_group_name_H-M_alt 'P -1'
_atom_sites_solution_hydrogens mixed
_audit_creation_method SHELXL-2016/6
_cell_angle_alpha 79.374(2)
_cell_angle_beta 86.9600(10)
_cell_angle_gamma 84.946(2)
_cell_formula_units_Z 2
_cell_length_a 4.9245(2)
_cell_length_b 10.6166(5)
_cell_length_c 18.9713(8)
_cell_measurement_reflns_used 4478
_cell_measurement_temperature 295(2)
_cell_measurement_theta_max 27.56
_cell_measurement_theta_min 3.188
_cell_volume 970.36(7)
_computing_structure_refinement 'SHELXL-2016/6 (Sheldrick, 2016)'
_computing_structure_solution 'SHELXT 2014/5 (Sheldrick, 2014)'
_diffrn_ambient_temperature 295(2)
_diffrn_measured_fraction_theta_full 0.998
_diffrn_measured_fraction_theta_max 0.996
_diffrn_measurement_device_type 'Bruker APEX-II CCD'
_diffrn_radiation_type MoK\a
_diffrn_radiation_wavelength 0.71073
_diffrn_reflns_av_R_equivalents 0.0444
_diffrn_reflns_av_unetI/netI 0.0497
_diffrn_reflns_Laue_measured_fraction_full 0.998
_diffrn_reflns_Laue_measured_fraction_max 0.996
_diffrn_reflns_limit_h_max 6
_diffrn_reflns_limit_h_min -6
_diffrn_reflns_limit_k_max 13
_diffrn_reflns_limit_k_min -13
_diffrn_reflns_limit_l_max 24
_diffrn_reflns_limit_l_min -24
_diffrn_reflns_number 4478
_diffrn_reflns_point_group_measured_fraction_full 0.998
_diffrn_reflns_point_group_measured_fraction_max 0.996
_diffrn_reflns_theta_full 25.242
_diffrn_reflns_theta_max 27.566
_diffrn_reflns_theta_min 3.188
_exptl_absorpt_coefficient_mu 3.438
_exptl_crystal_colour purple
_exptl_crystal_density_diffrn 2.259
_exptl_crystal_description block
_exptl_crystal_F_000 660
_exptl_crystal_size_max 0.160
_exptl_crystal_size_mid 0.100
_exptl_crystal_size_min 0.060
_refine_diff_density_max 2.047
_refine_diff_density_min -0.872
_refine_diff_density_rms 0.183
_refine_ls_extinction_method none
_refine_ls_goodness_of_fit_ref 1.039
_refine_ls_hydrogen_treatment mixed
_refine_ls_matrix_type full
_refine_ls_number_parameters 302
_refine_ls_number_reflns 4478
_refine_ls_number_restraints 0
_refine_ls_restrained_S_all 1.039
_refine_ls_R_factor_all 0.0752
_refine_ls_R_factor_gt 0.0537
_refine_ls_shift/su_max 0.001
_refine_ls_shift/su_mean 0.000
_refine_ls_structure_factor_coef Fsqd
_refine_ls_weighting_details 'w=1/[\s^2^(Fo^2^)+(0.0778P)^2^+4.3941P] where P=(Fo^2^+2Fc^2^)/3'
_refine_ls_weighting_scheme calc
_refine_ls_wR_factor_gt 0.1333
_refine_ls_wR_factor_ref 0.1482
_reflns_Friedel_coverage 0.000
_reflns_number_gt 3486
_reflns_number_total 4478
_reflns_threshold_expression 'I > 2\s(I)'
_cod_data_source_file ae8b00659_si_002.cif
_cod_data_source_block 171207a_a
_cod_database_code 4515262
_shelx_shelxl_version_number 2016/6
_shelx_space_group_comment
;
The symmetry employed for this shelxl refinement is uniquely defined
by the following loop, which should always be used as a source of
symmetry information in preference to the above space-group names.
They are only intended as comments.
;
_shelx_estimated_absorpt_t_min 0.609
_shelx_estimated_absorpt_t_max 0.820

loop_
_space_group_symop_operation_xyz
'x, y, z'
'-x, -y, -z'

loop_
_atom_site_label
_atom_site_type_symbol
_atom_site_fract_x
_atom_site_fract_y
_atom_site_fract_z
_atom_site_U_iso_or_equiv
_atom_site_adp_type
_atom_site_occupancy
_atom_site_site_symmetry_order
_atom_site_calc_flag
_atom_site_refinement_flags_posn
_atom_site_refinement_flags_adp
Co1 Co 0.11386(13) -0.64165(7) 0.68827(4) 0.01587(18) Uani 1 1 d . .
C1 C 0.5973(10) -0.5190(5) 0.6078(3) 0.0177(10) Uani 1 1 d . .
O1 O 0.7668(7) -0.6175(3) 0.62392(19) 0.0198(8) Uani 1 1 d . .
Co2 Co 1.28497(14) -0.17844(7) 0.34781(4) 0.01857(19) Uani 1 1 d . .
C2 C 0.7078(11) -0.4015(5) 0.5603(3) 0.0202(11) Uani 1 1 d . .
H2A H 0.840347 -0.367933 0.586454 0.024 Uiso 1 1 calc R U
H2B H 0.801529 -0.427554 0.518354 0.024 Uiso 1 1 calc R U
O2 O 0.3522(7) -0.5137(4) 0.6271(2) 0.0225(8) Uani 1 1 d . .
Co3 Co 0.85984(14) 0.67037(7) 0.14032(4) 0.01979(19) Uani 1 1 d . .
C3 C 0.4873(10) -0.2954(5) 0.5358(3) 0.0173(10) Uani 1 1 d . .
H3A H 0.374899 -0.278708 0.577141 0.021 Uiso 1 1 calc R U
H3B H 0.371468 -0.324261 0.503178 0.021 Uiso 1 1 calc R U
O3 O 0.6745(7) -0.2245(4) 0.3806(2) 0.0207(8) Uani 1 1 d . .
O5 O 1.3304(9) 0.0140(4) 0.3290(2) 0.0284(9) Uani 1 1 d . .
C5 C 0.7789(10) -0.1854(5) 0.4325(3) 0.0177(10) Uani 1 1 d . .
Co4 Co -0.37332(13) 1.15801(7) -0.17812(4) 0.01592(18) Uani 1 1 d . .
C4 C 0.6045(10) -0.1695(5) 0.4980(3) 0.0174(10) Uani 1 1 d . .
H4A H 0.455033 -0.105316 0.484303 0.021 Uiso 1 1 calc R U
H4B H 0.712436 -0.138247 0.531472 0.021 Uiso 1 1 calc R U
O4 O 1.0220(7) -0.1617(4) 0.4305(2) 0.0221(8) Uani 1 1 d . .
O6 O 1.5679(8) -0.0373(4) 0.2346(2) 0.0267(9) Uani 1 1 d . .
C6 C 1.5051(10) 0.0370(5) 0.2788(3) 0.0201(11) Uani 1 1 d . .
O8 O 0.9776(9) 0.4803(4) 0.1581(2) 0.0319(10) Uani 1 1 d . .
C8 C 1.4767(12) 0.2776(5) 0.2770(3) 0.0266(12) Uani 1 1 d . .
H8A H 1.349968 0.260738 0.317893 0.032 Uiso 1 1 calc R U
H8B H 1.587805 0.344539 0.284752 0.032 Uiso 1 1 calc R U
O7 O 1.1413(8) 0.5083(4) 0.2600(2) 0.0289(9) Uani 1 1 d . .
C7 C 1.6588(12) 0.1569(6) 0.2726(3) 0.0286(13) Uani 1 1 d . .
H7A H 1.787731 0.143548 0.310747 0.034 Uiso 1 1 calc R U
H7B H 1.762271 0.169225 0.227286 0.034 Uiso 1 1 calc R U
O9 O 0.6354(8) 0.6523(4) 0.0584(2) 0.0235(8) Uani 1 1 d . .
C9 C 1.3179(13) 0.3249(6) 0.2101(3) 0.0284(13) Uani 1 1 d . .
H9A H 1.210263 0.256781 0.202412 0.034 Uiso 1 1 calc R U
H9B H 1.446567 0.341160 0.169587 0.034 Uiso 1 1 calc R U
O10 O 0.2425(7) 0.7174(4) 0.1073(2) 0.0221(8) Uani 1 1 d . .
C10 C 1.1289(11) 0.4454(5) 0.2107(3) 0.0211(11) Uani 1 1 d . .
O11 O 0.2632(7) 1.1269(3) -0.11380(19) 0.0190(8) Uani 1 1 d . .
C11 C 0.3840(10) 0.6763(5) 0.0555(3) 0.0166(10) Uani 1 1 d . .
O12 O -0.1055(7) 1.0218(4) -0.1229(2) 0.0228(8) Uani 1 1 d . .
C12 C 0.2472(11) 0.6641(5) -0.0114(3) 0.0201(11) Uani 1 1 d . .
H12A H 0.118793 0.598458 0.000369 0.024 Uiso 1 1 calc R U
H12B H 0.383641 0.636249 -0.045290 0.024 Uiso 1 1 calc R U
O13 O 1.0809(7) -0.1990(3) 0.26032(19) 0.0171(7) Uani 1 1 d . .
H3 H 0.970865 -0.137030 0.251992 0.021 Uiso 1 1 d R U
C13 C 0.0957(11) 0.7899(5) -0.0471(3) 0.0216(11) Uani 1 1 d . .
H13A H 0.019465 0.776684 -0.091021 0.026 Uiso 1 1 calc R U
H13B H -0.054822 0.812139 -0.015383 0.026 Uiso 1 1 calc R U
O14 O 0.6129(7) 0.6820(4) 0.2281(2) 0.0185(8) Uani 1 1 d . .
H14 H 0.516(15) 0.632(7) 0.238(4) 0.03(2) Uiso 1 1 d . .
C15 C 0.1318(10) 1.0260(5) -0.1036(3) 0.0170(10) Uani 1 1 d . .
C14 C 0.2755(11) 0.9023(5) -0.0648(3) 0.0235(12) Uani 1 1 d . .
H14A H 0.344087 0.918174 -0.020506 0.028 Uiso 1 1 calc R U
H14B H 0.431253 0.878093 -0.094345 0.028 Uiso 1 1 calc R U

loop_
_atom_site_aniso_label
_atom_site_aniso_U_11
_atom_site_aniso_U_22
_atom_site_aniso_U_33
_atom_site_aniso_U_23
_atom_site_aniso_U_13
_atom_site_aniso_U_12
Co1 0.0136(3) 0.0177(4) 0.0147(3) 0.0019(3) -0.0017(3) -0.0013(3)
C1 0.019(2) 0.020(3) 0.014(2) 0.000(2) -0.0053(19) -0.002(2)
O1 0.0182(18) 0.0184(18) 0.0210(19) 0.0026(15) -0.0060(15) -0.0013(14)
Co2 0.0149(3) 0.0219(4) 0.0179(4) -0.0002(3) -0.0029(3) -0.0020(3)
C2 0.018(2) 0.019(3) 0.022(3) 0.000(2) 0.003(2) -0.002(2)
O2 0.0180(18) 0.0228(19) 0.0240(19) 0.0034(16) 0.0007(15) -0.0031(15)
Co3 0.0148(3) 0.0246(4) 0.0180(4) 0.0005(3) -0.0017(3) 0.0007(3)
C3 0.017(2) 0.017(2) 0.014(2) 0.0055(19) 0.0015(19) -0.001(2)
O3 0.0102(16) 0.029(2) 0.0239(19) -0.0089(16) -0.0025(14) -0.0003(15)
O5 0.033(2) 0.024(2) 0.028(2) -0.0038(17) 0.0093(18) -0.0063(17)
C5 0.019(2) 0.015(2) 0.017(2) 0.0030(19) -0.002(2) 0.0015(19)
Co4 0.0128(3) 0.0181(4) 0.0151(3) 0.0017(3) -0.0024(3) -0.0002(3)
C4 0.018(2) 0.014(2) 0.018(2) 0.0019(19) -0.0005(19) 0.0013(19)
O4 0.0143(17) 0.029(2) 0.024(2) -0.0059(16) 0.0008(15) -0.0041(15)
O6 0.0229(19) 0.029(2) 0.031(2) -0.0120(18) -0.0003(17) -0.0043(17)
C6 0.018(2) 0.016(2) 0.024(3) 0.002(2) -0.007(2) 0.003(2)
O8 0.041(2) 0.026(2) 0.028(2) -0.0036(17) -0.0151(19) 0.0022(18)
C8 0.032(3) 0.020(3) 0.028(3) -0.004(2) -0.009(2) 0.002(2)
O7 0.025(2) 0.030(2) 0.034(2) -0.0134(18) -0.0064(17) 0.0048(17)
C7 0.024(3) 0.025(3) 0.035(3) -0.001(2) -0.003(2) -0.001(2)
O9 0.0187(18) 0.030(2) 0.0221(19) -0.0050(16) -0.0050(15) 0.0016(16)
C9 0.033(3) 0.024(3) 0.029(3) -0.007(2) -0.005(3) 0.004(2)
O10 0.0138(17) 0.030(2) 0.024(2) -0.0089(16) -0.0012(15) -0.0025(15)
C10 0.024(3) 0.017(3) 0.021(3) 0.002(2) -0.002(2) -0.004(2)
O11 0.0154(17) 0.0207(19) 0.0193(18) 0.0003(15) 0.0011(14) -0.0019(14)
C11 0.017(2) 0.012(2) 0.018(2) 0.0032(19) -0.0014(19) 0.0001(19)
O12 0.0165(18) 0.0227(19) 0.026(2) 0.0042(16) -0.0058(15) 0.0006(15)
C12 0.020(3) 0.023(3) 0.016(2) -0.001(2) -0.003(2) -0.001(2)
O13 0.0121(16) 0.0172(18) 0.0206(18) 0.0011(14) -0.0038(14) -0.0001(13)
C13 0.019(2) 0.023(3) 0.020(3) 0.006(2) -0.009(2) 0.000(2)
O14 0.0116(17) 0.021(2) 0.0201(19) 0.0044(15) -0.0033(14) -0.0016(15)
C15 0.016(2) 0.018(2) 0.015(2) 0.0025(19) -0.0013(19) 0.0005(19)
C14 0.017(2) 0.025(3) 0.026(3) 0.005(2) -0.007(2) -0.001(2)

loop_
_atom_type_symbol
_atom_type_description
_atom_type_scat_dispersion_real
_atom_type_scat_dispersion_imag
_atom_type_scat_source
C C 0.0033 0.0016 'International Tables Vol C Tables 4.2.6.8 and 6.1.1.4'
H H 0.0000 0.0000 'International Tables Vol C Tables 4.2.6.8 and 6.1.1.4'
Co Co 0.3494 0.9721 'International Tables Vol C Tables 4.2.6.8 and 6.1.1.4'
O O 0.0106 0.0060 'International Tables Vol C Tables 4.2.6.8 and 6.1.1.4'

loop_
_geom_angle_atom_site_label_1
_geom_angle_atom_site_label_2
_geom_angle_atom_site_label_3
_geom_angle
_geom_angle_site_symmetry_1
_geom_angle_site_symmetry_3
O2 Co1 O13 167.65(15) . 2_646
O2 Co1 O14 92.97(15) . 2_656
O13 Co1 O14 86.91(14) 2_646 2_656
O2 Co1 O1 100.05(14) . 1_455
O13 Co1 O1 81.54(13) 2_646 1_455
O14 Co1 O1 165.88(15) 2_656 1_455
O2 Co1 O7 98.07(16) . 2_656
O13 Co1 O7 94.27(15) 2_646 2_656
O14 Co1 O7 92.86(15) 2_656 2_656
O1 Co1 O7 80.00(15) 1_455 2_656
O2 Co1 O3 82.25(15) . 2_646
O13 Co1 O3 85.51(14) 2_646 2_646
O14 Co1 O3 97.16(14) 2_656 2_646
O1 Co1 O3 90.04(14) 1_455 2_646
O7 Co1 O3 169.95(14) 2_656 2_646
O2 C1 O1 124.9(5) . .
O2 C1 C2 118.6(5) . .
O1 C1 C2 116.5(4) . .
C1 O1 Co1 129.4(3) . 1_655
C1 O1 Co2 132.5(3) . 2_746
Co1 O1 Co2 90.34(13) 1_655 2_746
O4 Co2 O3 111.72(15) . 1_655
O4 Co2 O5 91.33(16) . .
O3 Co2 O5 93.02(17) 1_655 .
O4 Co2 O13 110.32(15) . .
O3 Co2 O13 134.70(15) 1_655 .
O5 Co2 O13 102.15(16) . .
O4 Co2 O1 85.20(15) . 2_746
O3 Co2 O1 86.14(15) 1_655 2_746
O5 Co2 O1 175.83(15) . 2_746
O13 Co2 O1 81.26(14) . 2_746
C3 C2 C1 113.2(4) . .
C3 C2 H2A 108.9 . .
C1 C2 H2A 108.9 . .
C3 C2 H2B 108.9 . .
C1 C2 H2B 108.9 . .
H2A C2 H2B 107.7 . .
C1 O2 Co1 133.2(3) . .
O9 Co3 O8 91.34(16) . .
O9 Co3 O14 109.45(16) . .
O8 Co3 O14 100.58(17) . .
O9 Co3 O10 112.08(16) . 1_655
O8 Co3 O10 92.19(17) . 1_655
O14 Co3 O10 136.08(16) . 1_655
O9 Co3 O11 85.75(15) . 2_675
O8 Co3 O11 176.22(16) . 2_675
O14 Co3 O11 82.69(15) . 2_675
O10 Co3 O11 86.68(15) 1_655 2_675
C2 C3 C4 112.8(4) . .
C2 C3 H3A 109.0 . .
C4 C3 H3A 109.0 . .
C2 C3 H3B 109.0 . .
C4 C3 H3B 109.0 . .
H3A C3 H3B 107.8 . .
C5 O3 Co2 125.6(3) . 1_455
C5 O3 Co1 126.0(3) . 2_646
Co2 O3 Co1 108.39(16) 1_455 2_646
C6 O5 Co2 108.0(3) . .
O4 C5 O3 121.9(5) . .
O4 C5 C4 118.8(5) . .
O3 C5 C4 119.3(4) . .
O12 Co4 O13 90.36(14) . 2_665
O12 Co4 O14 170.85(16) . 2_575
O13 Co4 O14 88.02(14) 2_665 2_575
O12 Co4 O11 100.84(14) . 1_455
O13 Co4 O11 166.64(14) 2_665 1_455
O14 Co4 O11 82.04(14) 2_575 1_455
O12 Co4 O6 98.58(16) . 2_665
O13 Co4 O6 92.43(14) 2_665 2_665
O14 Co4 O6 90.49(16) 2_575 2_665
O11 Co4 O6 78.81(15) 1_455 2_665
O12 Co4 O10 84.37(15) . 2_575
O13 Co4 O10 97.79(14) 2_665 2_575
O14 Co4 O10 86.92(15) 2_575 2_575
O11 Co4 O10 90.60(14) 1_455 2_575
O6 Co4 O10 169.36(14) 2_665 2_575
C5 C4 C3 112.9(4) . .
C5 C4 H4A 109.0 . .
C3 C4 H4A 109.0 . .
C5 C4 H4B 109.0 . .
C3 C4 H4B 109.0 . .
H4A C4 H4B 107.8 . .
C5 O4 Co2 124.2(3) . .
C6 O6 Co4 138.8(4) . 2_665
O5 C6 O6 123.1(5) . .
O5 C6 C7 118.6(5) . .
O6 C6 C7 118.2(5) . .
C10 O8 Co3 113.6(4) . .
C9 C8 C7 112.6(5) . .
C9 C8 H8A 109.1 . .
C7 C8 H8A 109.1 . .
C9 C8 H8B 109.1 . .
C7 C8 H8B 109.1 . .
H8A C8 H8B 107.8 . .
C10 O7 Co1 138.9(4) . 2_656
C8 C7 C6 113.9(5) . .
C8 C7 H7A 108.8 . .
C6 C7 H7A 108.8 . .
C8 C7 H7B 108.8 . .
C6 C7 H7B 108.8 . .
H7A C7 H7B 107.7 . .
C11 O9 Co3 125.3(4) . .
C8 C9 C10 115.7(5) . .
C8 C9 H9A 108.4 . .
C10 C9 H9A 108.4 . .
C8 C9 H9B 108.4 . .
C10 C9 H9B 108.4 . .
H9A C9 H9B 107.4 . .
C11 O10 Co3 125.0(3) . 1_455
C11 O10 Co4 127.2(3) . 2_575
Co3 O10 Co4 107.77(16) 1_455 2_575
O7 C10 O8 123.6(5) . .
O7 C10 C9 119.5(5) . .
O8 C10 C9 116.8(5) . .
C15 O11 Co4 126.6(3) . 1_655
C15 O11 Co3 133.2(3) . 2_675
Co4 O11 Co3 89.51(13) 1_655 2_675
O9 C11 O10 121.2(5) . .
O9 C11 C12 118.8(5) . .
O10 C11 C12 119.9(4) . .
C15 O12 Co4 132.2(3) . .
C11 C12 C13 112.9(4) . .
C11 C12 H12A 109.0 . .
C13 C12 H12A 109.0 . .
C11 C12 H12B 109.0 . .
C13 C12 H12B 109.0 . .
H12A C12 H12B 107.8 . .
Co2 O13 Co1 95.34(14) . 2_646
Co2 O13 Co4 101.79(14) . 2_665
Co1 O13 Co4 137.33(19) 2_646 2_665
Co2 O13 H3 106.7 . .
Co1 O13 H3 109.9 2_646 .
Co4 O13 H3 102.1 2_665 .
C14 C13 C12 113.6(4) . .
C14 C13 H13A 108.8 . .
C12 C13 H13A 108.8 . .
C14 C13 H13B 108.8 . .
C12 C13 H13B 108.8 . .
H13A C13 H13B 107.7 . .
Co3 O14 Co4 94.47(15) . 2_575
Co3 O14 Co1 102.73(16) . 2_656
Co4 O14 Co1 136.5(2) 2_575 2_656
Co3 O14 H14 117(6) . .
Co4 O14 H14 104(6) 2_575 .
Co1 O14 H14 103(6) 2_656 .
O12 C15 O11 125.0(5) . .
O12 C15 C14 117.7(4) . .
O11 C15 C14 117.2(4) . .
C15 C14 C13 114.2(4) . .
C15 C14 H14A 108.7 . .
C13 C14 H14A 108.7 . .
C15 C14 H14B 108.7 . .
C13 C14 H14B 108.7 . .
H14A C14 H14B 107.6 . .

loop_
_geom_bond_atom_site_label_1
_geom_bond_atom_site_label_2
_geom_bond_distance
_geom_bond_site_symmetry_2
Co1 O2 2.030(4) .
Co1 O13 2.076(3) 2_646
Co1 O14 2.095(4) 2_656
Co1 O1 2.123(4) 1_455
Co1 O7 2.148(4) 2_656
Co1 O3 2.257(4) 2_646
C1 O2 1.242(6) .
C1 O1 1.280(6) .
C1 C2 1.523(7) .
O1 Co2 2.168(4) 2_746
Co2 O4 2.005(4) .
Co2 O3 2.038(3) 1_655
Co2 O5 2.038(4) .
Co2 O13 2.040(3) .
C2 C3 1.520(7) .
C2 H2A 0.9700 .
C2 H2B 0.9700 .
Co3 O9 2.000(4) .
Co3 O8 2.021(4) .
Co3 O14 2.025(4) .
Co3 O10 2.029(4) 1_655
Co3 O11 2.158(4) 2_675
C3 C4 1.540(7) .
C3 H3A 0.9700 .
C3 H3B 0.9700 .
O3 C5 1.283(6) .
O5 C6 1.254(7) .
C5 O4 1.242(6) .
C5 C4 1.500(7) .
Co4 O12 2.045(4) .
Co4 O13 2.078(4) 2_665
Co4 O14 2.085(4) 2_575
Co4 O11 2.127(4) 1_455
Co4 O6 2.130(4) 2_665
Co4 O10 2.206(4) 2_575
C4 H4A 0.9700 .
C4 H4B 0.9700 .
O6 C6 1.263(7) .
C6 C7 1.521(8) .
O8 C10 1.256(7) .
C8 C9 1.508(8) .
C8 C7 1.510(8) .
C8 H8A 0.9700 .
C8 H8B 0.9700 .
O7 C10 1.254(7) .
C7 H7A 0.9700 .
C7 H7B 0.9700 .
O9 C11 1.244(6) .
C9 C10 1.515(8) .
C9 H9A 0.9700 .
C9 H9B 0.9700 .
O10 C11 1.295(6) .
O11 C15 1.279(6) .
C11 C12 1.499(7) .
O12 C15 1.249(6) .
C12 C13 1.531(7) .
C12 H12A 0.9700 .
C12 H12B 0.9700 .
O13 H3 0.8124 .
C13 C14 1.525(7) .
C13 H13A 0.9700 .
C13 H13B 0.9700 .
O14 H14 0.73(7) .
C15 C14 1.518(7) .
C14 H14A 0.9700 .
C14 H14B 0.9700 .

loop_
_geom_torsion_atom_site_label_1
_geom_torsion_atom_site_label_2
_geom_torsion_atom_site_label_3
_geom_torsion_atom_site_label_4
_geom_torsion
_geom_torsion_site_symmetry_1
_geom_torsion_site_symmetry_4
O2 C1 O1 Co1 -114.2(5) . 1_655
C2 C1 O1 Co1 66.9(6) . 1_655
O2 C1 O1 Co2 25.4(8) . 2_746
C2 C1 O1 Co2 -153.5(4) . 2_746
O2 C1 C2 C3 -6.4(7) . .
O1 C1 C2 C3 172.6(4) . .
O1 C1 O2 Co1 0.6(8) . .
C2 C1 O2 Co1 179.5(3) . .
C1 C2 C3 C4 170.9(4) . .
Co2 O3 C5 O4 -144.9(4) 1_455 .
Co1 O3 C5 O4 36.4(7) 2_646 .
Co2 O3 C5 C4 36.0(6) 1_455 .
Co1 O3 C5 C4 -142.7(4) 2_646 .
O4 C5 C4 C3 -119.5(5) . .
O3 C5 C4 C3 59.7(6) . .
C2 C3 C4 C5 59.5(6) . .
O3 C5 O4 Co2 0.6(7) . .
C4 C5 O4 Co2 179.7(3) . .
Co2 O5 C6 O6 20.7(6) . .
Co2 O5 C6 C7 -156.4(4) . .
Co4 O6 C6 O5 38.2(8) 2_665 .
Co4 O6 C6 C7 -144.7(5) 2_665 .
C9 C8 C7 C6 -72.9(7) . .
O5 C6 C7 C8 -48.9(7) . .
O6 C6 C7 C8 133.8(5) . .
C7 C8 C9 C10 179.6(5) . .
Co1 O7 C10 O8 27.7(9) 2_656 .
Co1 O7 C10 C9 -156.6(4) 2_656 .
Co3 O8 C10 O7 20.6(7) . .
Co3 O8 C10 C9 -155.2(4) . .
C8 C9 C10 O7 9.9(8) . .
C8 C9 C10 O8 -174.1(5) . .
Co3 O9 C11 O10 0.4(7) . .
Co3 O9 C11 C12 177.0(3) . .
Co3 O10 C11 O9 -144.1(4) 1_455 .
Co4 O10 C11 O9 33.2(7) 2_575 .
Co3 O10 C11 C12 39.4(6) 1_455 .
Co4 O10 C11 C12 -143.3(4) 2_575 .
O9 C11 C12 C13 -120.6(5) . .
O10 C11 C12 C13 56.0(6) . .
C11 C12 C13 C14 55.9(6) . .
Co4 O12 C15 O11 2.4(8) . .
Co4 O12 C15 C14 -177.9(4) . .
Co4 O11 C15 O12 -115.9(5) 1_655 .
Co3 O11 C15 O12 17.2(8) 2_675 .
Co4 O11 C15 C14 64.5(6) 1_655 .
Co3 O11 C15 C14 -162.5(4) 2_675 .
O12 C15 C14 C13 -6.3(7) . .
O11 C15 C14 C13 173.4(5) . .
C12 C13 C14 C15 177.0(5) . .
